data_7059447
loop_
_publ_author_name
'Ahmad, M. Shahwaz'
'Khalid, Mohd'
'Khan, M. Shahnawaz'
'Shahid, M.'
'Ahmad, Musheer'
Monika,
'Ansari, Azaj'
'Ashafaq, Mo'

_publ_section_title
;
 Exploring catecholase activity in dinuclear Mn(ii) and Cu(ii) complexes:
 an experimental and theoretical approach
;
_journal_issue 19
_journal_name_full 'New Journal of Chemistry'
_journal_page_first 7998
_journal_page_last 8009
_journal_paper_doi 10.1039/D0NJ00605J
_journal_volume 44
_journal_year 2020
_chemical_formula_moiety 'C32 H24 Mn2 N4 O8 S2'
_chemical_formula_sum 'C32 H24 Mn2 N4 O8 S2'
_chemical_formula_weight 766.58
_space_group_crystal_system monoclinic
_space_group_IT_number 15
_space_group_name_Hall '-C 2yc'
_space_group_name_H-M_alt 'C 1 2/c 1'
_symmetry_Int_Tables_number 15
_atom_sites_solution_primary iterative
_audit_creation_date 2017-11-30
_audit_creation_method
;
Olex2 1.2
(compiled 2017.08.10 svn.r3458 for OlexSys, GUI svn.r5381)
;
_audit_update_record
;
2019-01-25 deposited with the CCDC.	2020-03-30 downloaded from the CCDC.
;
_cell_angle_alpha 90
_cell_angle_beta 110.184(14)
_cell_angle_gamma 90
_cell_formula_units_Z 4
_cell_length_a 21.306(12)
_cell_length_b 13.387(8)
_cell_length_c 13.863(8)
_cell_measurement_reflns_used 8947
_cell_measurement_temperature 296(2)
_cell_measurement_theta_max 23.085
_cell_measurement_theta_min 2.627
_cell_volume 3711(4)
_computing_cell_refinement 'SAINT v8.37A (Bruker, 2015)'
_computing_data_reduction 'SAINT v8.37A (Bruker, 2015)'
_computing_molecular_graphics 'Olex2 (Dolomanov et al., 2009)'
_computing_publication_material 'Olex2 (Dolomanov et al., 2009)'
_computing_structure_refinement 'olex2.refine (Bourhis et al., 2015)'
_computing_structure_solution 'olex2.solve (Bourhis et al., 2015)'
_diffrn_ambient_temperature 296(2)
_diffrn_measured_fraction_theta_full 0.9852
_diffrn_measured_fraction_theta_max 0.9852
_diffrn_measurement_device_type 'Bruker APEX-II CCD'
_diffrn_measurement_method '\f and \w scans'
_diffrn_radiation_type 'Mo K\a'
_diffrn_radiation_wavelength 0.71073
_diffrn_reflns_av_R_equivalents 0.0766
_diffrn_reflns_av_unetI/netI 0.0493
_diffrn_reflns_limit_h_max 23
_diffrn_reflns_limit_h_min -23
_diffrn_reflns_limit_k_max 14
_diffrn_reflns_limit_k_min -14
_diffrn_reflns_limit_l_max 15
_diffrn_reflns_limit_l_min -14
_diffrn_reflns_number 17785
_diffrn_reflns_theta_full 23.3444
_diffrn_reflns_theta_max 23.34
_diffrn_reflns_theta_min 2.63
_exptl_absorpt_coefficient_mu 0.843
_exptl_absorpt_correction_T_max 0.7448
_exptl_absorpt_correction_T_min 0.5233
_exptl_absorpt_correction_type multi-scan
_exptl_absorpt_process_details
;
SADABS-2016/2 (Bruker,2016/2) was used for absorption correction.
wR2(int) was 0.1455 before and 0.1105 after correction.
The Ratio of minimum to maximum transmission is 0.7026.
The \l/2 correction factor is Not present.
;
_exptl_crystal_colour blue
_exptl_crystal_colour_primary blue
_exptl_crystal_density_diffrn 1.3719
_exptl_crystal_description needle
_exptl_crystal_F_000 1564.4358
_exptl_crystal_size_max 0.33
_exptl_crystal_size_mid 0.21
_exptl_crystal_size_min 0.16
_refine_diff_density_max 1.0276
_refine_diff_density_min -0.7195
_refine_diff_density_rms 0.1240
_refine_ls_d_res_high 0.8968
_refine_ls_d_res_low 7.7524
_refine_ls_goodness_of_fit_ref 1.0675
_refine_ls_hydrogen_treatment constr
_refine_ls_matrix_type full
_refine_ls_number_constraints 22
_refine_ls_number_parameters 217
_refine_ls_number_reflns 2659
_refine_ls_number_restraints 0
_refine_ls_restrained_S_all 1.0675
_refine_ls_R_factor_all 0.1173
_refine_ls_R_factor_gt 0.0892
_refine_ls_shift/su_max 0.0000
_refine_ls_shift/su_mean 0.0000
_refine_ls_structure_factor_coef Fsqd
_refine_ls_weighting_details 'w=1/[\s^2^(Fo^2^)+(0.1270P)^2^+31.4730P] where P=(Fo^2^+2Fc^2^)/3'
_refine_ls_weighting_scheme calc
_refine_ls_wR_factor_gt 0.2390
_refine_ls_wR_factor_ref 0.2705
_reflns_Friedel_coverage 0.0
_reflns_limit_h_max 22
_reflns_limit_h_min -23
_reflns_limit_k_max 14
_reflns_limit_k_min 0
_reflns_limit_l_max 15
_reflns_limit_l_min 0
_reflns_number_gt 1885
_reflns_number_total 2659
_reflns_threshold_expression I>=2u(I)
_cod_data_source_file d0nj00605j2.cif
_cod_data_source_block 3i
_cod_depositor_comments
;Adding full bibliography for 7059446--7059447.cif.

 Adding full bibliography for 7059446--7059447.cif.
;
_cod_database_code 7059447
_olex2_refinement_description
;
1. Fixed Uiso
 At 1.2 times of:
  All C(H) groups, All C(H,H) groups
2.a Secondary CH2 refined with riding coordinates:
 C14(H14a,H14b), C15(H15a,H15b)
2.b Aromatic/amide H refined with riding coordinates:
 C5(H5), C6(H6), C1(H1), C2(H2), C3(H3), C10(H10), C9(H9), C8(H8)
;
_olex2_submission_special_instructions 'No special instructions were received'

loop_
_space_group_symop_id
_space_group_symop_operation_xyz
1 x,y,z
2 -x,y,-z+1/2
3 -x,-y,-z
4 x,-y,z-1/2
5 x+1/2,y+1/2,z
6 -x+1/2,y+1/2,-z+1/2
7 -x+1/2,-y+1/2,-z
8 x+1/2,-y+1/2,z-1/2

loop_
_atom_site_label
_atom_site_type_symbol
_atom_site_fract_x
_atom_site_fract_y
_atom_site_fract_z
_atom_site_U_iso_or_equiv
_atom_site_adp_type
_atom_site_occupancy
_atom_site_refinement_flags_posn
Mn1 Mn 0.71066(5) 0.85354(8) 0.52536(11) 0.0670(6) Uani 1.000000 .
S1 S 0.69309(13) 0.8379(2) 0.7153(2) 0.0915(9) Uani 1.000000 .
O1 O 0.7409(3) 0.6984(4) 0.5785(5) 0.0764(17) Uani 1.000000 .
O2 O 0.7929(3) 0.6003(5) 0.7106(6) 0.107(2) Uani 1.000000 .
O3 O 0.8735(5) 0.9545(9) 0.7824(10) 0.210(7) Uani 1.000000 .
O4 O 0.7981(3) 0.9177(5) 0.6312(7) 0.104(2) Uani 1.000000 .
N1 N 0.6609(3) 1.0040(5) 0.4807(6) 0.0672(18) Uani 1.000000 .
N2 N 0.6017(3) 0.8192(5) 0.4438(5) 0.0626(17) Uani 1.000000 .
C1 C 0.6903(4) 1.0950(6) 0.4972(8) 0.078(3) Uani 1.000000 .
H1 H 0.7366(4) 1.0982(6) 0.5278(8) 0.094(3) Uiso 1.000000 R
C2 C 0.6549(5) 1.1835(6) 0.4706(9) 0.088(3) Uani 1.000000 .
H2 H 0.6771(5) 1.2445(6) 0.4833(9) 0.106(4) Uiso 1.000000 R
C3 C 0.5865(5) 1.1797(7) 0.4250(8) 0.088(3) Uani 1.000000 .
H3 H 0.5620(5) 1.2385(7) 0.4067(8) 0.105(4) Uiso 1.000000 R
C4 C 0.5534(4) 1.0865(6) 0.4061(6) 0.063(2) Uani 1.000000 .
C5 C 0.4820(4) 1.0765(8) 0.3603(7) 0.077(3) Uani 1.000000 .
H5 H 0.4557(4) 1.1337(8) 0.3431(7) 0.093(3) Uiso 1.000000 R
C6 C 0.4525(4) 0.9870(7) 0.3418(7) 0.076(3) Uani 1.000000 .
H6 H 0.4062(4) 0.9832(7) 0.3109(7) 0.091(3) Uiso 1.000000 R
C7 C 0.4910(4) 0.8959(7) 0.3690(6) 0.065(2) Uani 1.000000 .
C8 C 0.4632(4) 0.7991(8) 0.3523(8) 0.082(3) Uani 1.000000 .
H8 H 0.4172(4) 0.7907(8) 0.3220(8) 0.099(3) Uiso 1.000000 R
C9 C 0.5041(5) 0.7178(8) 0.3808(9) 0.096(3) Uani 1.000000 .
H9 H 0.4856(5) 0.6541(8) 0.3711(9) 0.115(4) Uiso 1.000000 R
C10 C 0.5732(5) 0.7287(7) 0.4242(8) 0.084(3) Uani 1.000000 .
H10 H 0.6000(5) 0.6720(7) 0.4398(8) 0.100(3) Uiso 1.000000 R
C11 C 0.5620(3) 0.9023(6) 0.4157(6) 0.0558(19) Uani 1.000000 .
C12 C 0.5933(3) 0.9993(5) 0.4367(6) 0.0532(18) Uani 1.000000 .
C13 C 0.7503(4) 0.6623(6) 0.6676(9) 0.075(3) Uani 1.000000 .
C14 C 0.7054(6) 0.7018(8) 0.7231(9) 0.097(3) Uani 1.000000 .
H14a H 0.7244(6) 0.6830(8) 0.7949(9) 0.116(4) Uiso 1.000000 R
H14b H 0.6621(6) 0.6697(8) 0.6948(9) 0.116(4) Uiso 1.000000 R
C15 C 0.7753(6) 0.8777(8) 0.7890(10) 0.109(4) Uani 1.000000 .
H15a H 0.7717(6) 0.9284(8) 0.8369(10) 0.131(5) Uiso 1.000000 R
H15b H 0.7989(6) 0.8214(8) 0.8293(10) 0.131(5) Uiso 1.000000 R
C16 C 0.8177(5) 0.9196(8) 0.7304(12) 0.105(4) Uani 1.000000 .

loop_
_atom_site_aniso_label
_atom_site_aniso_U_11
_atom_site_aniso_U_22
_atom_site_aniso_U_33
_atom_site_aniso_U_12
_atom_site_aniso_U_13
_atom_site_aniso_U_23
Mn1 0.0358(7) 0.0509(8) 0.1023(12) 0.0108(5) 0.0085(6) 0.0064(6)
S1 0.0766(16) 0.0900(18) 0.103(2) 0.0342(13) 0.0251(14) 0.0111(14)
O1 0.062(3) 0.063(3) 0.100(5) 0.028(3) 0.022(3) 0.019(3)
O2 0.077(4) 0.092(5) 0.131(6) 0.029(4) 0.009(4) 0.035(4)
O3 0.099(7) 0.158(9) 0.261(14) -0.010(6) -0.081(8) 0.002(9)
O4 0.046(3) 0.100(5) 0.142(7) 0.012(3) 0.003(4) -0.003(5)
N1 0.037(3) 0.059(4) 0.091(5) -0.001(3) 0.003(3) 0.002(3)
N2 0.045(3) 0.053(4) 0.083(5) 0.005(3) 0.012(3) 0.001(3)
C1 0.057(5) 0.051(5) 0.111(7) 0.001(4) 0.006(5) -0.006(5)
C2 0.078(6) 0.045(5) 0.132(9) -0.004(4) 0.023(6) -0.006(5)
C3 0.090(7) 0.058(5) 0.108(8) 0.024(5) 0.025(6) 0.010(5)
C4 0.052(4) 0.058(5) 0.076(6) 0.016(4) 0.016(4) 0.006(4)
C5 0.045(4) 0.087(7) 0.093(7) 0.029(5) 0.015(4) 0.012(5)
C6 0.028(4) 0.099(7) 0.090(6) 0.014(4) 0.007(4) 0.003(5)
C7 0.039(4) 0.084(6) 0.069(5) -0.001(4) 0.015(4) 0.004(4)
C8 0.042(4) 0.095(7) 0.100(7) -0.010(5) 0.012(4) -0.013(6)
C9 0.072(6) 0.072(6) 0.124(9) -0.027(5) 0.010(6) -0.002(6)
C10 0.069(6) 0.059(5) 0.112(8) -0.006(4) 0.016(5) -0.006(5)
C11 0.034(3) 0.060(5) 0.070(5) 0.002(3) 0.012(3) 0.008(4)
C12 0.041(4) 0.049(4) 0.064(5) 0.011(3) 0.012(3) 0.008(3)
C13 0.049(5) 0.052(5) 0.109(8) 0.004(4) 0.007(5) 0.012(5)
C14 0.107(8) 0.085(7) 0.106(8) 0.013(6) 0.046(7) 0.007(6)
C15 0.104(9) 0.078(7) 0.117(9) 0.018(6) 0.002(7) -0.010(6)
C16 0.058(6) 0.076(7) 0.134(11) 0.007(5) -0.026(7) -0.022(7)

loop_
_atom_type_symbol
_atom_type_scat_dispersion_real
_atom_type_scat_dispersion_imag
_atom_type_scat_Cromer_Mann_a1
_atom_type_scat_Cromer_Mann_a2
_atom_type_scat_Cromer_Mann_a3
_atom_type_scat_Cromer_Mann_a4
_atom_type_scat_Cromer_Mann_b1
_atom_type_scat_Cromer_Mann_b2
_atom_type_scat_Cromer_Mann_b3
_atom_type_scat_Cromer_Mann_b4
_atom_type_scat_Cromer_Mann_c
_atom_type_scat_source
_atom_type_scat_dispersion_source
C 0.00347 0.00161 2.31000 1.02000 1.58860 0.86500 20.84390 10.20750 0.56870 51.65120 0.215599998832 'International Tables Volume C Table 6.1.1.4 (pp. 500-502)' 'Henke, Gullikson and Davis, At. Data and Nucl. Data Tables, 1993, 54, 2'
H 0.00000 0.00000 0.49300 0.32291 0.14019 0.04081 10.51090 26.12570 3.14236 57.79970 0.0030380000826 'International Tables Volume C Table 6.1.1.4 (pp. 500-502)' 'Henke, Gullikson and Davis, At. Data and Nucl. Data Tables, 1993, 54, 2'
Mn 0.34780 0.73268 11.28190 7.35730 3.01930 2.24410 5.34090 0.34320 17.86740 83.75430 1.089599967 'International Tables Volume C Table 6.1.1.4 (pp. 500-502)' 'Henke, Gullikson and Davis, At. Data and Nucl. Data Tables, 1993, 54, 2'
O 0.01158 0.00611 3.04850 2.28680 1.54630 0.86700 13.27710 5.70110 0.32390 32.90890 0.250800013542 'International Tables Volume C Table 6.1.1.4 (pp. 500-502)' 'Henke, Gullikson and Davis, At. Data and Nucl. Data Tables, 1993, 54, 2'
N 0.00653 0.00323 12.21260 3.13220 2.01250 1.16630 0.00570 9.89330 28.99750 0.58260 -11.5290002823 'International Tables Volume C Table 6.1.1.4 (pp. 500-502)' 'Henke, Gullikson and Davis, At. Data and Nucl. Data Tables, 1993, 54, 2'
S 0.12424 0.12444 6.90530 5.20340 1.43790 1.58630 1.46790 22.21510 0.25360 56.17200 0.866900026798 'International Tables Volume C Table 6.1.1.4 (pp. 500-502)' 'Henke, Gullikson and Davis, At. Data and Nucl. Data Tables, 1993, 54, 2'

loop_
_geom_angle_atom_site_label_1
_geom_angle_atom_site_label_2
_geom_angle_atom_site_label_3
_geom_angle
_geom_angle_site_symmetry_1
_geom_angle_site_symmetry_3
_geom_angle_publ_flag
O1 Mn1 S1 148.91(17) 7_666 . ?
O1 Mn1 S1 74.66(18) . . ?
O1 Mn1 N1 167.9(2) . . ?
O1 Mn1 N1 113.1(3) 7_666 . ?
O4 Mn1 S1 75.4(2) . . ?
O4 Mn1 O1 94.9(3) . 7_666 ?
O4 Mn1 O1 93.7(3) . . ?
O4 Mn1 N1 92.6(2) . . ?
O4 Mn1 N2 160.0(3) . . ?
N1 Mn1 S1 97.0(2) . . ?
N2 Mn1 S1 90.44(19) . . ?
N2 Mn1 O1 96.1(2) . . ?
N2 Mn1 O1 104.3(2) . 7_666 ?
N2 Mn1 N1 74.9(2) . . ?
C14 S1 Mn1 93.8(4) . . ?
C15 S1 Mn1 95.3(5) . . ?
C15 S1 C14 99.9(5) . . ?
C13 O1 Mn1 125.0(5) . 7_666 ?
C13 O1 Mn1 127.2(6) . . ?
C16 O4 Mn1 129.1(7) . . ?
C1 N1 Mn1 127.6(5) . . ?
C1 N1 C12 118.4(6) . . ?
C12 N1 Mn1 114.0(5) . . ?
C10 N2 Mn1 127.1(5) . . ?
C10 N2 C11 118.9(7) . . ?
C11 N2 Mn1 113.9(5) . . ?
C2 C1 N1 123.2(8) . . ?
C1 C2 C3 119.0(8) . . ?
C2 C3 C4 120.0(8) . . ?
C3 C4 C12 117.6(7) . . ?
C5 C4 C3 123.3(7) . . ?
C5 C4 C12 119.1(8) . . ?
C6 C5 C4 121.6(7) . . ?
C5 C6 C7 121.3(7) . . ?
C6 C7 C11 119.1(8) . . ?
C8 C7 C6 124.3(7) . . ?
C8 C7 C11 116.6(8) . . ?
C9 C8 C7 119.6(8) . . ?
C10 C9 C8 121.1(9) . . ?
C9 C10 N2 121.3(9) . . ?
C7 C11 N2 122.3(7) . . ?
C7 C11 C12 119.1(7) . . ?
C12 C11 N2 118.5(6) . . ?
C4 C12 N1 121.9(7) . . ?
C4 C12 C11 119.6(6) . . ?
C11 C12 N1 118.4(6) . . ?
O2 C13 O1 124.7(10) . . ?
C14 C13 O1 116.4(8) . . ?
C14 C13 O2 118.8(10) . . ?
C13 C14 S1 114.7(7) . . ?
C16 C15 S1 117.1(8) . . ?
O4 C16 O3 121.1(15) . . ?
C15 C16 O3 117.0(14) . . ?
C15 C16 O4 121.9(9) . . ?

loop_
_geom_bond_atom_site_label_1
_geom_bond_atom_site_label_2
_geom_bond_distance
_geom_bond_site_symmetry_2
_geom_bond_publ_flag
Mn1 S1 2.793(4) . ?
Mn1 O1 2.155(6) 7_666 ?
Mn1 O1 2.223(6) . ?
Mn1 O4 2.115(7) . ?
Mn1 N1 2.260(7) . ?
Mn1 N2 2.251(6) . ?
S1 C14 1.837(10) . ?
S1 C15 1.777(12) . ?
O1 C13 1.276(11) . ?
O3 C16 1.248(13) . ?
O4 C16 1.292(14) . ?
N1 C1 1.353(10) . ?
N1 C12 1.359(9) . ?
N2 C10 1.341(10) . ?
N2 C11 1.369(9) . ?
C1 C2 1.384(12) . ?
C3 C2 1.376(13) . ?
C4 C3 1.411(13) . ?
C4 C5 1.440(11) . ?
C6 C5 1.336(13) . ?
C7 C6 1.445(12) . ?
C7 C8 1.411(13) . ?
C8 C9 1.366(14) . ?
C10 C9 1.391(13) . ?
C11 C7 1.429(10) . ?
C11 C12 1.443(10) . ?
C12 C4 1.419(10) . ?
C13 O2 1.223(10) . ?
C13 C14 1.515(14) . ?
C16 C15 1.516(18) . ?

loop_
_smtbx_masks_void_nr
_smtbx_masks_void_average_x
_smtbx_masks_void_average_y
_smtbx_masks_void_average_z
_smtbx_masks_void_volume
_smtbx_masks_void_count_electrons
_smtbx_masks_void_content
1 0.000 0.000 -0.390 357.4 73.5 ?
2 0.500 0.500 -0.037 357.4 73.5 ?
